data_1526616
loop_
_publ_author_name
'Khazheeva, Z.I.'
'Khaikina, E.G.'
'Khal'baeva, K.M.'
'Molchanov, V.N.'
'Shibanova, T.A.'
'Simonov, V.I.'

_publ_section_title
;
 Crystal structure of Na Cs5 Mo7 O24 * 5(H2 O)
;
_journal_name_full Kristallografiya
_journal_page_first 996
_journal_page_last 998
_journal_volume 45
_journal_year 2000
_chemical_formula_sum 'Cs5 H10 Mo7 Na O29'
_chemical_name_systematic 'Na Cs5 (Mo7 O24) (H2 O)5'
_space_group_IT_number 2
_symmetry_space_group_name_Hall '-P 1'
_symmetry_space_group_name_H-M 'P -1'
_cell_angle_alpha 66.94
_cell_angle_beta 67.14
_cell_angle_gamma 72.4
_cell_formula_units_Z 2
_cell_length_a 10.517
_cell_length_b 10.824
_cell_length_c 16.916
_cell_volume 1606.794
_citation_journal_id_ASTM KRISAJ
_cod_data_source_file Khazheeva_KRISAJ_2000_198.cif
_cod_data_source_block H10Cs5Mo7Na1O29
_cod_original_formula_sum 'H10 Cs5 Mo7 Na1 O29'
_cod_database_code 1526616

loop_
_symmetry_equiv_pos_as_xyz
x,y,z
-x,-y,-z

loop_
_atom_site_label
_atom_site_type_symbol
_atom_site_fract_x
_atom_site_fract_y
_atom_site_fract_z
_atom_site_occupancy
_atom_site_U_iso_or_equiv
Mo3 Mo+6 0.26953 0.87779 0.21755 1 0.0
O20 O-2 0.849 0.0901 0.1478 1 0.0
O18 O-2 0.8597 0.079 0.428 1 0.0
O10 O-2 0.5565 0.4093 0.3432 1 0.0
O26 O-2 0.0065 0.2669 0.4678 1 0.0
Cs1 Cs+1 0.35648 0.33498 0.64844 1 0.0
O14 O-2 0.8185 0.3681 0.3553 1 0.0
O25 O-2 0.2977 0.1944 0.5294 1 0.0
O23 O-2 0.0993 0.0445 0.1889 1 0.0
O11 O-2 0.3546 0.7577 0.289 1 0.0
O6 O-2 0.8174 0.5178 0.1763 1 0.0
O15 O-2 0.1195 0.7946 0.234 1 0.0
O21 O-2 0.0718 0.1999 0.2797 1 0.0
O5 O-2 0.29 0.1947 0.0317 1 0.0
O17 O-2 0.1054 -0.0834 0.3595 1 0.0
Mo2 Mo+6 -0.02547 0.05238 0.32845 1 0.0
O7 O-2 0.0867 -0.0566 0.0622 1 0.0
O4 O-2 0.6149 -0.0131 0.2768 1 0.0
Mo4 Mo+6 0.67038 0.27097 0.38768 1 0.0
Cs4 Cs+1 0.62754 0.02669 0.07814 1 0.0
O9 O-2 0.3747 0.8621 0.1142 1 0.0
O16 O-2 0.6119 0.1276 0.3773 1 0.0
O29 O-2 0.3022 0.3832 0.3081 1 0.0
O8 O-2 0.6003 0.2584 0.1993 1 0.0
Na1 Na+1 0.8443 0.6039 0.537 1 0.0
Mo5 Mo+6 -0.01503 -0.07529 0.1718 1 0.0
O3 O-2 0.8836 0.808 0.1955 1 0.0
Mo7 Mo+6 -0.06749 0.39287 0.22874 1 0.0
O13 O-2 0.3247 0.0391 0.2052 1 0.0
O2 O-2 0.0389 0.4808 0.2316 1 0.0
O22 O-2 0.8691 -0.0363 0.305 1 0.0
O28 O-2 0.7147 0.462 0.5373 1 0.0
Cs3 Cs+1 0.98632 0.28703 0.98 1 0.0
O24 O-2 0.8231 0.2275 0.2685 1 0.0
O12 O-2 0.6058 0.237 0.5029 1 0.0
O27 O-2 0.0009 0.4127 0.616 1 0.0
Mo1 Mo+6 0.21813 0.20577 0.14031 1 0.0
Cs5 Cs+1 0.44646 0.42575 0.86566 1 0.0
Cs2 Cs+1 0.30562 0.06002 0.38348 1 0.0
O19 O-2 0.0517 0.3366 0.1249 1 0.0
Mo6 Mo+6 0.69731 0.11684 0.25387 1 0.0
O1 O-2 0.3127 0.3082 0.1413 1 0.0
